data_2232594
loop_
_publ_author_name
'Salimi, Farshid'
'Sahebalzamani, Hajar'
'Maleki, Masume'
'Notash, Behrouz'

_publ_section_title
;
 <i>N</i>,<i>N</i>'-Bis(1,3-thiazol-2-yl)methylenediamine
;
_journal_coeditor_code BT5707
_journal_issue 12
_journal_name_full 'Acta Crystallographica Section E'
_journal_page_first o3320
_journal_paper_doi 10.1107/S1600536811047659
_journal_volume 67
_journal_year 2011
_chemical_formula_iupac 'C7 H8 N4 S2'
_chemical_formula_moiety 'C7 H8 N4 S2'
_chemical_formula_sum 'C7 H8 N4 S2'
_chemical_formula_weight 212.31
_chemical_name_systematic
;
<i>N</i>,<i>N</i>'-Bis(1,3-thiazol-2-yl)methylenediamine
;
_space_group_IT_number 14
_symmetry_cell_setting monoclinic
_symmetry_space_group_name_Hall '-P 2yn'
_symmetry_space_group_name_H-M 'P 1 21/n 1'
_atom_sites_solution_hydrogens geom
_atom_sites_solution_primary direct
_atom_sites_solution_secondary difmap
_audit_creation_method SHELXL-97
_cell_angle_alpha 90.00
_cell_angle_beta 96.39(3)
_cell_angle_gamma 90.00
_cell_formula_units_Z 4
_cell_length_a 7.8598(16)
_cell_length_b 8.9291(18)
_cell_length_c 13.672(3)
_cell_measurement_reflns_used 2551
_cell_measurement_temperature 298(2)
_cell_measurement_theta_max 29.17
_cell_measurement_theta_min 2.86
_cell_volume 953.6(3)
_computing_cell_refinement 'X-AREA (Stoe & Cie, 2005)'
_computing_data_collection 'X-AREA (Stoe & Cie, 2005)'
_computing_data_reduction 'X-AREA (Stoe & Cie, 2005)'
_computing_molecular_graphics 'ORTEP-3 for Windows (Farrugia, 1997)'
_computing_publication_material 'WinGX (Farrugia, 1999)'
_computing_structure_refinement 'SHELXL97 (Sheldrick, 2008)'
_computing_structure_solution 'SHELXS97 (Sheldrick, 2008)'
_diffrn_ambient_temperature 298(2)
_diffrn_detector_area_resol_mean '0.15 mm'
_diffrn_measured_fraction_theta_full 0.987
_diffrn_measured_fraction_theta_max 0.987
_diffrn_measurement_device_type 'Stoe IPDS 2T'
_diffrn_measurement_method 'rotation method'
_diffrn_radiation_monochromator graphite
_diffrn_radiation_source 'fine-focus sealed tube'
_diffrn_radiation_type MoK\a
_diffrn_radiation_wavelength 0.71073
_diffrn_reflns_av_R_equivalents 0.0552
_diffrn_reflns_av_sigmaI/netI 0.0500
_diffrn_reflns_limit_h_max 10
_diffrn_reflns_limit_h_min -10
_diffrn_reflns_limit_k_max 12
_diffrn_reflns_limit_k_min -10
_diffrn_reflns_limit_l_max 16
_diffrn_reflns_limit_l_min -18
_diffrn_reflns_number 7352
_diffrn_reflns_theta_full 29.17
_diffrn_reflns_theta_max 29.17
_diffrn_reflns_theta_min 2.86
_diffrn_standards_number 0
_exptl_absorpt_coefficient_mu 0.515
_exptl_absorpt_correction_type none
_exptl_crystal_colour colorless
_exptl_crystal_density_diffrn 1.479
_exptl_crystal_density_method 'not measured'
_exptl_crystal_description block
_exptl_crystal_F_000 440
_exptl_crystal_size_max 0.45
_exptl_crystal_size_mid 0.35
_exptl_crystal_size_min 0.3
_refine_diff_density_max 0.351
_refine_diff_density_min -0.327
_refine_ls_extinction_method none
_refine_ls_goodness_of_fit_ref 1.103
_refine_ls_hydrogen_treatment mixed
_refine_ls_matrix_type full
_refine_ls_number_parameters 126
_refine_ls_number_reflns 2551
_refine_ls_number_restraints 2
_refine_ls_restrained_S_all 1.103
_refine_ls_R_factor_all 0.1088
_refine_ls_R_factor_gt 0.0593
_refine_ls_shift/su_max 0.000
_refine_ls_shift/su_mean 0.000
_refine_ls_structure_factor_coef Fsqd
_refine_ls_weighting_details 'calc w=1/[\s^2^(Fo^2^)+(0.0781P)^2^] where P=(Fo^2^+2Fc^2^)/3'
_refine_ls_weighting_scheme calc
_refine_ls_wR_factor_gt 0.1376
_refine_ls_wR_factor_ref 0.1615
_reflns_number_gt 1544
_reflns_number_total 2551
_reflns_threshold_expression I>2\s(I)
_cod_data_source_file bt5707.cif
_cod_data_source_block I
_cod_original_sg_symbol_H-M 'P 21/n'
_cod_database_code 2232594
_cod_database_fobs_code 2232594

loop_
_symmetry_equiv_pos_as_xyz
'x, y, z'
'-x+1/2, y+1/2, -z+1/2'
'-x, -y, -z'
'x-1/2, -y-1/2, z-1/2'

loop_
_atom_site_type_symbol
_atom_site_label
_atom_site_fract_x
_atom_site_fract_y
_atom_site_fract_z
_atom_site_U_iso_or_equiv
_atom_site_adp_type
_atom_site_calc_flag
_atom_site_refinement_flags
_atom_site_occupancy
_atom_site_symmetry_multiplicity
S S1 0.17187(10) 0.85527(11) 0.66273(7) 0.0600(3) Uani d . 1 1
S S2 0.38487(10) 0.58898(11) 0.36382(7) 0.0638(3) Uani d . 1 1
N N2 0.2786(3) 0.9024(3) 0.4824(2) 0.0534(7) Uani d D 1 1
N N3 0.1223(3) 0.6689(3) 0.4651(2) 0.0517(7) Uani d D 1 1
N N4 0.1924(3) 0.4157(3) 0.4539(2) 0.0503(6) Uani d . 1 1
C C1 0.3071(4) 0.9249(3) 0.5804(2) 0.0458(7) Uani d . 1 1
C C5 0.2187(3) 0.5568(3) 0.4343(2) 0.0445(6) Uani d . 1 1
N N1 0.4391(3) 0.9984(3) 0.6235(2) 0.0540(7) Uani d . 1 1
C C3 0.4335(4) 1.0032(4) 0.7244(3) 0.0609(9) Uani d . 1 1
H H3 0.5177 1.0521 0.7658 0.073 Uiso calc R 1 1
C C4 0.1332(4) 0.8213(4) 0.4347(3) 0.0543(8) Uani d . 1 1
H H4A 0.0294 0.8727 0.4476 0.065 Uiso calc R 1 1
H H4B 0.1386 0.8234 0.3642 0.065 Uiso calc R 1 1
C C6 0.3067(4) 0.3273(4) 0.4103(3) 0.0596(9) Uani d . 1 1
H H6 0.3066 0.2236 0.4161 0.072 Uiso calc R 1 1
C C2 0.3025(4) 0.9349(5) 0.7596(3) 0.0663(10) Uani d . 1 1
H H2 0.2841 0.9306 0.8255 0.080 Uiso calc R 1 1
C C7 0.4177(4) 0.3987(4) 0.3592(3) 0.0637(9) Uani d . 1 1
H H7 0.5004 0.3523 0.3261 0.076 Uiso calc R 1 1
H H3A 0.031(3) 0.645(4) 0.489(2) 0.053(9) Uiso d D 1 1
H H2A 0.358(4) 0.924(5) 0.447(3) 0.084(13) Uiso d D 1 1

loop_
_atom_site_aniso_label
_atom_site_aniso_U_11
_atom_site_aniso_U_22
_atom_site_aniso_U_33
_atom_site_aniso_U_12
_atom_site_aniso_U_13
_atom_site_aniso_U_23
S1 0.0549(4) 0.0643(6) 0.0650(5) -0.0030(4) 0.0247(4) 0.0069(4)
S2 0.0533(5) 0.0637(6) 0.0801(6) -0.0071(4) 0.0333(4) -0.0008(5)
N2 0.0617(15) 0.0475(16) 0.0529(16) -0.0179(12) 0.0145(12) 0.0007(12)
N3 0.0445(13) 0.0392(15) 0.0749(18) -0.0073(10) 0.0228(12) -0.0046(12)
N4 0.0464(13) 0.0423(15) 0.0648(17) -0.0020(10) 0.0173(11) 0.0001(12)
C1 0.0502(15) 0.0326(15) 0.0568(18) 0.0012(11) 0.0156(13) 0.0033(13)
C5 0.0365(12) 0.0482(17) 0.0498(16) -0.0050(11) 0.0098(11) -0.0066(14)
N1 0.0539(15) 0.0482(16) 0.0615(16) -0.0081(11) 0.0131(12) -0.0041(13)
C3 0.0624(19) 0.066(2) 0.0543(19) 0.0030(16) 0.0080(15) -0.0124(16)
C4 0.0527(16) 0.0458(18) 0.065(2) -0.0034(13) 0.0072(14) 0.0001(15)
C6 0.0561(16) 0.0466(19) 0.078(2) 0.0090(14) 0.0169(15) -0.0049(17)
C2 0.067(2) 0.084(3) 0.0508(19) 0.0105(18) 0.0172(16) -0.0026(18)
C7 0.0522(17) 0.067(2) 0.075(2) 0.0116(15) 0.0218(16) -0.0061(18)

loop_
_atom_type_symbol
_atom_type_description
_atom_type_scat_dispersion_real
_atom_type_scat_dispersion_imag
_atom_type_scat_source
C C 0.0033 0.0016 'International Tables Vol C Tables 4.2.6.8 and 6.1.1.4'
H H 0.0000 0.0000 'International Tables Vol C Tables 4.2.6.8 and 6.1.1.4'
N N 0.0061 0.0033 'International Tables Vol C Tables 4.2.6.8 and 6.1.1.4'
S S 0.1246 0.1234 'International Tables Vol C Tables 4.2.6.8 and 6.1.1.4'

loop_
_geom_angle_atom_site_label_1
_geom_angle_atom_site_label_2
_geom_angle_atom_site_label_3
_geom_angle
C2 S1 C1 89.70(17)
C7 S2 C5 88.96(16)
C1 N2 C4 123.9(3)
C1 N2 H2A 118(3)
C4 N2 H2A 117(3)
C5 N3 C4 124.1(3)
C5 N3 H3A 117(2)
C4 N3 H3A 116(2)
C5 N4 C6 109.7(3)
N1 C1 N2 123.8(3)
N1 C1 S1 113.4(2)
N2 C1 S1 122.8(2)
N4 C5 N3 122.8(2)
N4 C5 S2 114.8(2)
N3 C5 S2 122.3(2)
C1 N1 C3 110.6(3)
C2 C3 N1 117.2(3)
C2 C3 H3 121.4
N1 C3 H3 121.4
N3 C4 N2 114.6(3)
N3 C4 H4A 108.6
N2 C4 H4A 108.6
N3 C4 H4B 108.6
N2 C4 H4B 108.6
H4A C4 H4B 107.6
C7 C6 N4 116.5(3)
C7 C6 H6 121.7
N4 C6 H6 121.7
C3 C2 S1 109.1(3)
C3 C2 H2 125.4
S1 C2 H2 125.4
C6 C7 S2 110.0(2)
C6 C7 H7 125.0
S2 C7 H7 125.0

loop_
_geom_bond_atom_site_label_1
_geom_bond_atom_site_label_2
_geom_bond_distance
S1 C2 1.735(4)
S1 C1 1.746(3)
S2 C7 1.721(4)
S2 C5 1.731(3)
N2 C1 1.349(4)
N2 C4 1.446(4)
N2 H2A 0.850(19)
N3 C5 1.351(4)
N3 C4 1.428(4)
N3 H3A 0.850(18)
N4 C5 1.309(4)
N4 C6 1.380(4)
C1 N1 1.311(4)
N1 C3 1.385(5)
C3 C2 1.332(5)
C3 H3 0.9300
C4 H4A 0.9700
C4 H4B 0.9700
C6 C7 1.338(5)
C6 H6 0.9300
C2 H2 0.9300
C7 H7 0.9300

loop_
_geom_hbond_atom_site_label_D
_geom_hbond_atom_site_label_H
_geom_hbond_atom_site_label_A
_geom_hbond_site_symmetry_A
_geom_hbond_distance_DH
_geom_hbond_distance_HA
_geom_hbond_distance_DA
_geom_hbond_angle_DHA
_geom_hbond_publ_flag
N2 H2A N1 3_676 0.850(19) 2.07(2) 2.918(4) 171(4) yes
N3 H3A N4 3_566 0.850(18) 2.070(18) 2.919(3) 179(4) yes

loop_
_geom_torsion_atom_site_label_1
_geom_torsion_atom_site_label_2
_geom_torsion_atom_site_label_3
_geom_torsion_atom_site_label_4
_geom_torsion
C4 N2 C1 N1 179.9(3)
C4 N2 C1 S1 1.1(4)
C2 S1 C1 N1 1.1(3)
C2 S1 C1 N2 -179.9(3)
C6 N4 C5 N3 178.0(3)
C6 N4 C5 S2 -0.9(4)
C4 N3 C5 N4 -171.6(3)
C4 N3 C5 S2 7.2(5)
C7 S2 C5 N4 1.0(3)
C7 S2 C5 N3 -177.9(3)
N2 C1 N1 C3 179.9(3)
S1 C1 N1 C3 -1.1(3)
C1 N1 C3 C2 0.5(5)
C5 N3 C4 N2 -77.4(4)
C1 N2 C4 N3 -60.5(4)
C5 N4 C6 C7 0.3(5)
N1 C3 C2 S1 0.3(4)
C1 S1 C2 C3 -0.8(3)
N4 C6 C7 S2 0.4(5)
C5 S2 C7 C6 -0.8(3)

loop_
_cod_related_entry_id
_cod_related_entry_database
_cod_related_entry_code
1 ChemSpider 20574897
